data_7045935
loop_
_publ_author_name
'Alexandru, Maria-Gabriela'
'Visinescu, Diana'
'Shova, Sergiu'
'Oliveira, Willian X. C.'
'Lloret, Francesc'
'Julve, Miguel'

_publ_section_title
;
 Design of 3d-4f molecular squares through the
 [Fe{(HB(pz)<sub>3</sub>)}(CN)<sub>3</sub>]<sup>-</sup> metalloligand.
;
_journal_issue 17
_journal_name_full 'Dalton transactions (Cambridge, England : 2003)'
_journal_page_first 6005
_journal_page_last 6017
_journal_paper_doi 10.1039/c8dt00895g
_journal_volume 47
_journal_year 2018
_chemical_formula_moiety 'C40 H38 B2 Fe2 N28 O14 Tb2, 1.38(H4 O2)'
_chemical_formula_sum 'C40 H43.5 B2 Fe2 N28 O16.75 Tb2'
_chemical_formula_weight 1635.69
_space_group_crystal_system triclinic
_space_group_IT_number 2
_space_group_name_Hall '-P 1'
_space_group_name_H-M_alt 'P -1'
_symmetry_space_group_name_Hall '-P 1'
_symmetry_space_group_name_H-M 'P -1'
_atom_sites_solution_hydrogens geom
_atom_sites_solution_primary direct
_atom_sites_solution_secondary difmap
_audit_creation_date 2017-10-26
_audit_creation_method
;
Olex2 1.2
(compiled 2017.08.10 svn.r3458 for OlexSys, GUI svn.r5381)
;
_audit_update_record
;
2017-10-27 deposited with the CCDC.
2018-03-23 downloaded from the CCDC.
;
_cell_angle_alpha 61.283(10)
_cell_angle_beta 77.182(10)
_cell_angle_gamma 66.269(10)
_cell_formula_units_Z 1
_cell_length_a 10.9953(14)
_cell_length_b 13.5584(12)
_cell_length_c 13.8383(16)
_cell_measurement_reflns_used 607
_cell_measurement_temperature 293(2)
_cell_measurement_theta_max 25.2040
_cell_measurement_theta_min 2.5710
_cell_volume 1655.2(4)
_computing_cell_refinement 'CrysAlisPro 1.171.38.41 (Rigaku OD, 2015)'
_computing_data_collection 'CrysAlisPro 1.171.38.41 (Rigaku OD, 2015)'
_computing_data_reduction 'CrysAlisPro 1.171.38.41 (Rigaku OD, 2015)'
_computing_molecular_graphics 'Olex2 (Dolomanov et al., 2009)'
_computing_publication_material 'Olex2 (Dolomanov et al., 2009)'
_computing_structure_refinement 'ShelXL (Sheldrick, 2015)'
_computing_structure_solution 'ShelXT (Sheldrick, 2015)'
_diffrn_ambient_temperature 293(2)
_diffrn_detector 'CCD plate'
_diffrn_detector_area_resol_mean 16.1593
_diffrn_detector_type Eos
_diffrn_measured_fraction_theta_full 0.985
_diffrn_measured_fraction_theta_max 0.985
_diffrn_measurement_details
;
List of Runs (angles in degrees, time in seconds):

  # Type    Start    End  Width  t~exp~   \w     \q     \k     \f   Frames
#--------------------------------------------------------------------------
  1  \w    -35.00  15.00   1.00   50.00    --   17.71 -57.00 -30.00   50
;
_diffrn_measurement_device 'four-circle diffractometer'
_diffrn_measurement_device_type 'Xcalibur, Eos'
_diffrn_measurement_method '\w scans'
_diffrn_orient_matrix_type 'CrysAlisPro convention (1999,Acta A55,543-557)'
_diffrn_orient_matrix_UB_11 -0.0575057000
_diffrn_orient_matrix_UB_12 0.0173811000
_diffrn_orient_matrix_UB_13 -0.0274441000
_diffrn_orient_matrix_UB_21 -0.0386828000
_diffrn_orient_matrix_UB_22 0.0278791000
_diffrn_orient_matrix_UB_23 0.0340901000
_diffrn_orient_matrix_UB_31 0.0099906000
_diffrn_orient_matrix_UB_32 0.0544484000
_diffrn_orient_matrix_UB_33 -0.0387434000
_diffrn_radiation_monochromator graphite
_diffrn_radiation_probe x-ray
_diffrn_radiation_type MoK\a
_diffrn_radiation_wavelength 0.71073
_diffrn_reflns_av_R_equivalents 0.0523
_diffrn_reflns_av_unetI/netI 0.0818
_diffrn_reflns_limit_h_max 11
_diffrn_reflns_limit_h_min -13
_diffrn_reflns_limit_k_max 15
_diffrn_reflns_limit_k_min -16
_diffrn_reflns_limit_l_max 15
_diffrn_reflns_limit_l_min -16
_diffrn_reflns_number 12365
_diffrn_reflns_theta_full 25.03
_diffrn_reflns_theta_max 25.03
_diffrn_reflns_theta_min 1.68
_diffrn_source 'fine-focus sealed X-ray tube'
_diffrn_source_type 'Enhance (Mo) X-ray Source'
_exptl_absorpt_coefficient_mu 2.620
_exptl_absorpt_correction_T_max 1.00000
_exptl_absorpt_correction_T_min 0.33363
_exptl_absorpt_correction_type multi-scan
_exptl_absorpt_process_details
;
CrysAlisPro 1.171.38.41 (Rigaku Oxford Diffraction, 2015)
Empirical absorption correction using spherical harmonics,
 implemented in SCALE3 ABSPACK scaling algorithm.
;
_exptl_crystal_colour 'clear dark red'
_exptl_crystal_colour_lustre clear
_exptl_crystal_colour_modifier dark
_exptl_crystal_colour_primary red
_exptl_crystal_density_diffrn 1.641
_exptl_crystal_density_method 'not measured'
_exptl_crystal_description prism
_exptl_crystal_F_000 806
_exptl_crystal_size_max 0.3
_exptl_crystal_size_mid 0.1
_exptl_crystal_size_min 0.05
_refine_diff_density_max 2.399
_refine_diff_density_min -1.081
_refine_diff_density_rms 0.146
_refine_ls_extinction_method none
_refine_ls_goodness_of_fit_ref 1.026
_refine_ls_hydrogen_treatment constr
_refine_ls_matrix_type full
_refine_ls_number_parameters 414
_refine_ls_number_reflns 5753
_refine_ls_number_restraints 0
_refine_ls_restrained_S_all 1.026
_refine_ls_R_factor_all 0.0673
_refine_ls_R_factor_gt 0.0511
_refine_ls_shift/su_max 0.001
_refine_ls_shift/su_mean 0.000
_refine_ls_structure_factor_coef Fsqd
_refine_ls_weighting_details 'calc w=1/[\s^2^(Fo^2^)+(0.0551P)^2^+0.0000P] where P=(Fo^2^+2Fc^2^)/3'
_refine_ls_weighting_scheme calc
_refine_ls_wR_factor_gt 0.1101
_refine_ls_wR_factor_ref 0.1194
_reflns_number_gt 4639
_reflns_number_total 5753
_reflns_threshold_expression >2sigma(I)
_cod_data_source_file c8dt00895g2.cif
_cod_data_source_block shi_3471_divi
_cod_depositor_comments 'Adding full bibliography for 7045934--7045937.cif.'
_cod_original_cell_volume 1655.2(3)
_cod_original_formula_sum 'C40 H43.50 B2 Fe2 N28 O16.75 Tb2'
_cod_database_code 7045935
_chemical_oxdiff_formula 'C30 H30 N8 O6 Tb1 Fe1'
_chemical_oxdiff_usercomment FeTbpyim
_reflns_odcompleteness_completeness 24.17
_reflns_odcompleteness_iscentric 1
_reflns_odcompleteness_theta 26.32
_olex2_refinement_description
;
1. Fixed Uiso
 At 1.2 times of:
  All B(H) groups, {H5WA,H5WB} of O5W, All C(H) groups, All N(H) groups
 At 1.5 times of:
  {H4WA,H4WB} of O4W, {H2WA,H2WB} of O2W, {H3WA,H3WB} of O3W, {H6WA,H6WB} of
  O6W, {H1WA,H1WB} of O1W
2. Others
 Fixed Sof: O5W(0.125) H5WA(0.125) H5WB(0.125) O4W(0.25) H4WA(0.25) H4WB(0.25)
 O2W(0.5) H2WA(0.5) H2WB(0.5) O3W(0.25) H3WA(0.25) H3WB(0.25) O6W(0.25)
 H6WA(0.25) H6WB(0.25)
3.a Riding coordinates:
 O1W(H1WA,H1WB), O5W(H5WA,H5WB), O4W(H4WA,H4WB), O2W(H2WA,H2WB), O3W(H3WA,
 H3WB), O6W(H6WA,H6WB)
3.b Ternary CH refined with riding coordinates:
 B1(H1A)
3.c Aromatic/amide H refined with riding coordinates:
 N11(H11), C1(H1), C2(H2), C3(H3), C4(H4), C5(H5), C6(H6), C7(H7), C8(H8),
 C9(H9), C13(H13), C14(H14), C15(H15), C16(H16), C19(H19), C20(H20)
;
_olex2_submission_special_instructions 'No special instructions were received'
_oxdiff_exptl_absorpt_empirical_details
;
Empirical correction (ABSPACK) includes:
- Absorption correction using spherical harmonics
- Frame scaling
;
_oxdiff_exptl_absorpt_empirical_full_max 1.968
_oxdiff_exptl_absorpt_empirical_full_min 0.659

loop_
_space_group_symop_id
_space_group_symop_operation_xyz
1 'x, y, z'
2 '-x, -y, -z'

loop_
_atom_site_label
_atom_site_type_symbol
_atom_site_fract_x
_atom_site_fract_y
_atom_site_fract_z
_atom_site_U_iso_or_equiv
_atom_site_adp_type
_atom_site_occupancy
_atom_site_calc_flag
_atom_site_disorder_assembly
_atom_site_disorder_group
_atom_site_site_symmetry_order
_atom_site_refinement_flags_posn
_atom_site_refinement_flags_adp
_atom_site_refinement_flags_occupancy
Tb1 Tb -0.46854(3) -0.24673(3) -0.50465(2) 0.02957(13) Uani 1 d . . 1 . . .
Fe1 Fe -0.57171(10) -0.63382(8) -0.16290(7) 0.0285(2) Uani 1 d . . 1 . . .
O1 O -0.7007(6) -0.2342(5) -0.5051(5) 0.0545(15) Uani 1 d . . 1 . . .
O1W O -0.5993(5) -0.1466(4) -0.3962(4) 0.0492(14) Uani 1 d . . 1 . . .
H1WA H -0.5982 -0.1977 -0.3291 0.074 Uiso 1 d . . 1 R . .
H1WB H -0.5676 -0.0959 -0.4027 0.074 Uiso 1 d . . 1 R . .
O2 O -0.6445(6) -0.0842(5) -0.6311(4) 0.0557(15) Uani 1 d . . 1 . . .
O3 O -0.8413(8) -0.0881(8) -0.6282(8) 0.131(4) Uani 1 d . . 1 . . .
O4 O -0.4180(5) -0.0554(4) -0.6012(4) 0.0409(12) Uani 1 d . . 1 . . .
O5 O -0.2975(5) -0.1957(4) -0.6495(4) 0.0495(14) Uani 1 d . . 1 . . .
O6 O -0.2384(6) -0.0404(5) -0.7047(5) 0.0672(18) Uani 1 d . . 1 . . .
N1 N -0.6124(6) -0.5817(5) -0.0451(4) 0.0354(14) Uani 1 d . . 1 . . .
N2 N -0.5681(6) -0.6624(6) 0.0570(4) 0.0433(16) Uani 1 d . . 1 . . .
N3 N -0.6166(7) -0.7774(5) -0.0591(5) 0.0434(16) Uani 1 d . . 1 . . .
N4 N -0.5748(7) -0.8364(5) 0.0453(5) 0.0465(17) Uani 1 d . . 1 . . .
N5 N -0.3886(6) -0.7261(5) -0.1130(4) 0.0323(13) Uani 1 d . . 1 . . .
N6 N -0.3688(6) -0.7909(5) -0.0028(5) 0.0408(15) Uani 1 d . . 1 . . .
N7 N -0.8562(8) -0.4936(8) -0.2406(7) 0.073(2) Uani 1 d . . 1 . . .
N8 N -0.5061(6) -0.4121(5) -0.3361(5) 0.0394(15) Uani 1 d . . 1 . . .
N9 N -0.5261(7) -0.6891(6) -0.3602(5) 0.0478(16) Uani 1 d . . 1 . . .
N10 N -0.2554(6) -0.4413(5) -0.4594(4) 0.0353(14) Uani 1 d . . 1 . . .
N11 N -0.1120(6) -0.3453(6) -0.3221(6) 0.0521(17) Uani 1 d . . 1 . . .
H11 H -0.0361 -0.3972 -0.2958 0.062 Uiso 1 calc . . 1 R . .
N12 N -0.3009(6) -0.2621(5) -0.4030(5) 0.0353(14) Uani 1 d . . 1 . . .
N13 N -0.7317(8) -0.1325(7) -0.5883(7) 0.065(2) Uani 1 d . . 1 . . .
N14 N -0.3146(6) -0.0945(5) -0.6549(5) 0.0408(15) Uani 1 d . . 1 . . .
C1 C -0.6761(8) -0.4774(7) -0.0414(6) 0.0439(19) Uani 1 d . . 1 . . .
H1 H -0.7163 -0.4058 -0.1010 0.053 Uiso 1 calc . . 1 R . .
C2 C -0.6744(9) -0.4900(9) 0.0623(7) 0.058(2) Uani 1 d . . 1 . . .
H2 H -0.7124 -0.4302 0.0863 0.070 Uiso 1 calc . . 1 R . .
C3 C -0.6066(9) -0.6062(9) 0.1227(7) 0.059(3) Uani 1 d . . 1 . . .
H3 H -0.5892 -0.6419 0.1971 0.071 Uiso 1 calc . . 1 R . .
C4 C -0.6153(10) -0.9320(7) 0.1019(8) 0.067(3) Uani 1 d . . 1 . . .
H4 H -0.5974 -0.9885 0.1747 0.080 Uiso 1 calc . . 1 R . .
C5 C -0.6869(11) -0.9300(8) 0.0325(9) 0.076(3) Uani 1 d . . 1 . . .
H5 H -0.7293 -0.9838 0.0497 0.091 Uiso 1 calc . . 1 R . .
C6 C -0.6857(9) -0.8342(7) -0.0678(7) 0.059(2) Uani 1 d . . 1 . . .
H6 H -0.7260 -0.8127 -0.1308 0.071 Uiso 1 calc . . 1 R . .
C7 C -0.2391(9) -0.8437(7) 0.0105(8) 0.058(2) Uani 1 d . . 1 . . .
H7 H -0.1989 -0.8939 0.0782 0.070 Uiso 1 calc . . 1 R . .
C8 C -0.1728(9) -0.8140(8) -0.0891(8) 0.064(3) Uani 1 d . . 1 . . .
H8 H -0.0814 -0.8373 -0.1030 0.077 Uiso 1 calc . . 1 R . .
C9 C -0.2697(8) -0.7432(7) -0.1633(7) 0.047(2) Uani 1 d . . 1 . . .
H9 H -0.2549 -0.7109 -0.2394 0.056 Uiso 1 calc . . 1 R . .
C10 C -0.7504(8) -0.5459(7) -0.2109(6) 0.0437(19) Uani 1 d . . 1 . . .
C11 C -0.5291(7) -0.4945(6) -0.2692(5) 0.0313(16) Uani 1 d . . 1 . . .
C12 C -0.5391(7) -0.6732(6) -0.2841(6) 0.0344(16) Uani 1 d . . 1 . . .
C13 C -0.2366(8) -0.5313(6) -0.4846(6) 0.0403(18) Uani 1 d . . 1 . . .
H13 H -0.2988 -0.5225 -0.5267 0.048 Uiso 1 calc . . 1 R . .
C14 C -0.1279(8) -0.6359(7) -0.4497(7) 0.047(2) Uani 1 d . . 1 . . .
H14 H -0.1173 -0.6962 -0.4685 0.056 Uiso 1 calc . . 1 R . .
C15 C -0.0376(8) -0.6501(7) -0.3886(7) 0.054(2) Uani 1 d . . 1 . . .
H15 H 0.0368 -0.7197 -0.3662 0.064 Uiso 1 calc . . 1 R . .
C16 C -0.0553(8) -0.5619(7) -0.3593(7) 0.047(2) Uani 1 d . . 1 . . .
H16 H 0.0051 -0.5715 -0.3153 0.057 Uiso 1 calc . . 1 R . .
C17 C -0.1660(7) -0.4576(6) -0.3970(5) 0.0355(17) Uani 1 d . . 1 . . .
C18 C -0.1938(7) -0.3560(6) -0.3736(6) 0.0337(16) Uani 1 d . . 1 . . .
C19 C -0.1725(9) -0.2361(7) -0.3194(7) 0.055(2) Uani 1 d . . 1 . . .
H19 H -0.1399 -0.2037 -0.2893 0.066 Uiso 1 calc . . 1 R . .
C20 C -0.2889(8) -0.1856(7) -0.3691(6) 0.0437(19) Uani 1 d . . 1 . . .
H20 H -0.3515 -0.1109 -0.3792 0.052 Uiso 1 calc . . 1 R . .
B1 B -0.4904(10) -0.7921(8) 0.0771(6) 0.046(2) Uani 1 d . . 1 . . .
H1A H -0.4640 -0.8431 0.1539 0.055 Uiso 1 calc . . 1 R . .
O5W O -1.0000 -0.5000 0.0000 0.130(18) Uiso 0.25 d A 2 2 S T P
H5WA H -1.0192 -0.4510 -0.0649 0.156 Uiso 0.13 d A 2 1 R . .
H5WB H -0.9169 -0.5082 -0.0070 0.156 Uiso 0.13 d A 2 1 R . .
O4W O -0.985(2) -0.883(2) 0.185(2) 0.067(7) Uiso 0.25 d . . 1 . . .
H4WA H -0.9374 -0.9159 0.2404 0.101 Uiso 0.25 d . . 1 R . .
H4WB H -1.0062 -0.8073 0.1571 0.101 Uiso 0.25 d . . 1 R . .
O2W O -0.8016(13) -0.2185(12) -0.2827(11) 0.073(4) Uiso 0.50 d B 2 1 . . .
H2WA H -0.7930 -0.2081 -0.3501 0.109 Uiso 0.50 d B 2 1 R . .
H2WB H -0.8759 -0.1877 -0.2556 0.109 Uiso 0.50 d B 2 1 R . .
O3W O -0.868(3) -0.140(3) -0.335(2) 0.085(8) Uiso 0.25 d C 1 1 . . .
H3WA H -0.8838 -0.2019 -0.3222 0.128 Uiso 0.25 d C 1 1 R . .
H3WB H -0.8194 -0.1222 -0.3938 0.128 Uiso 0.25 d C 1 1 R . .
O6W O -0.957(3) -0.611(3) 0.036(3) 0.105(10) Uiso 0.25 d D 1 1 . . .
H6WA H -0.9198 -0.6820 0.0402 0.158 Uiso 0.25 d D 1 1 R . .
H6WB H -0.9396 -0.6104 0.0918 0.158 Uiso 0.25 d D 1 1 R . .

loop_
_atom_site_aniso_label
_atom_site_aniso_U_11
_atom_site_aniso_U_22
_atom_site_aniso_U_33
_atom_site_aniso_U_23
_atom_site_aniso_U_13
_atom_site_aniso_U_12
Tb1 0.0439(2) 0.0270(2) 0.02395(18) -0.01191(14) -0.00204(14) -0.01672(16)
Fe1 0.0422(6) 0.0293(5) 0.0211(5) -0.0122(4) 0.0000(4) -0.0182(5)
O1 0.066(4) 0.053(4) 0.054(3) -0.019(3) -0.005(3) -0.032(3)
O1W 0.064(4) 0.047(3) 0.051(3) -0.032(3) 0.009(3) -0.026(3)
O2 0.074(4) 0.044(3) 0.047(3) -0.007(3) -0.020(3) -0.026(3)
O3 0.083(6) 0.110(7) 0.168(9) -0.014(6) -0.071(6) -0.028(5)
O4 0.043(3) 0.030(3) 0.047(3) -0.017(2) 0.004(3) -0.012(2)
O5 0.067(4) 0.038(3) 0.046(3) -0.023(3) 0.008(3) -0.020(3)
O6 0.065(4) 0.056(4) 0.074(4) -0.013(3) 0.011(3) -0.040(4)
N1 0.045(4) 0.041(4) 0.030(3) -0.019(3) 0.002(3) -0.022(3)
N2 0.065(4) 0.052(4) 0.018(3) -0.012(3) 0.001(3) -0.030(4)
N3 0.066(4) 0.045(4) 0.035(3) -0.021(3) 0.006(3) -0.034(4)
N4 0.065(5) 0.038(4) 0.034(4) -0.011(3) 0.005(3) -0.025(4)
N5 0.042(4) 0.033(3) 0.024(3) -0.012(3) -0.002(3) -0.016(3)
N6 0.049(4) 0.036(4) 0.029(3) -0.005(3) -0.015(3) -0.011(3)
N7 0.058(5) 0.094(7) 0.080(6) -0.048(5) -0.016(5) -0.018(5)
N8 0.056(4) 0.028(3) 0.030(3) -0.008(3) 0.001(3) -0.017(3)
N9 0.063(4) 0.057(4) 0.043(4) -0.035(3) 0.000(3) -0.025(4)
N10 0.047(4) 0.030(3) 0.030(3) -0.014(3) 0.008(3) -0.018(3)
N11 0.046(4) 0.056(5) 0.064(5) -0.033(4) -0.016(4) -0.011(4)
N12 0.037(3) 0.038(4) 0.039(3) -0.019(3) -0.008(3) -0.013(3)
N13 0.057(5) 0.059(5) 0.079(6) -0.029(5) -0.020(5) -0.011(5)
N14 0.044(4) 0.035(4) 0.039(4) -0.007(3) -0.007(3) -0.017(3)
C1 0.052(5) 0.041(5) 0.045(4) -0.027(4) 0.008(4) -0.017(4)
C2 0.080(6) 0.067(6) 0.058(5) -0.050(5) 0.020(5) -0.037(6)
C3 0.084(7) 0.092(7) 0.035(4) -0.038(5) 0.015(5) -0.057(6)
C4 0.093(8) 0.044(5) 0.051(5) -0.010(4) 0.022(5) -0.038(6)
C5 0.094(8) 0.065(7) 0.088(8) -0.034(6) 0.031(6) -0.062(6)
C6 0.082(7) 0.057(6) 0.060(6) -0.029(5) 0.009(5) -0.045(5)
C7 0.069(7) 0.041(5) 0.057(6) -0.013(4) -0.015(5) -0.015(5)
C8 0.034(5) 0.066(6) 0.086(7) -0.031(5) -0.009(5) -0.011(5)
C9 0.048(5) 0.048(5) 0.045(5) -0.023(4) 0.004(4) -0.016(4)
C10 0.043(5) 0.064(6) 0.038(4) -0.029(4) -0.002(4) -0.022(4)
C11 0.044(4) 0.035(4) 0.024(3) -0.018(3) -0.003(3) -0.017(4)
C12 0.047(4) 0.028(4) 0.034(4) -0.017(3) 0.000(3) -0.015(3)
C13 0.054(5) 0.036(4) 0.038(4) -0.019(3) -0.001(4) -0.018(4)
C14 0.056(5) 0.039(5) 0.055(5) -0.028(4) 0.013(4) -0.024(4)
C15 0.044(5) 0.048(5) 0.062(6) -0.023(4) 0.006(4) -0.015(4)
C16 0.041(5) 0.042(5) 0.054(5) -0.021(4) 0.003(4) -0.013(4)
C17 0.040(4) 0.039(4) 0.029(4) -0.009(3) 0.001(3) -0.023(4)
C18 0.028(4) 0.043(4) 0.035(4) -0.019(3) 0.005(3) -0.018(4)
C19 0.060(6) 0.056(6) 0.070(6) -0.037(5) -0.017(5) -0.020(5)
C20 0.050(5) 0.039(5) 0.055(5) -0.030(4) -0.005(4) -0.014(4)
B1 0.070(7) 0.051(6) 0.016(4) -0.009(4) -0.002(4) -0.028(5)

loop_
_atom_type_symbol
_atom_type_description
_atom_type_scat_dispersion_real
_atom_type_scat_dispersion_imag
_atom_type_scat_source
C C 0.0033 0.0016 'International Tables Vol C Tables 4.2.6.8 and 6.1.1.4'
H H 0.0000 0.0000 'International Tables Vol C Tables 4.2.6.8 and 6.1.1.4'
B B 0.0013 0.0007 'International Tables Vol C Tables 4.2.6.8 and 6.1.1.4'
Fe Fe 0.3463 0.8444 'International Tables Vol C Tables 4.2.6.8 and 6.1.1.4'
N N 0.0061 0.0033 'International Tables Vol C Tables 4.2.6.8 and 6.1.1.4'
O O 0.0106 0.0060 'International Tables Vol C Tables 4.2.6.8 and 6.1.1.4'
Tb Tb -0.1723 4.1537 'International Tables Vol C Tables 4.2.6.8 and 6.1.1.4'

loop_
_geom_angle_atom_site_label_1
_geom_angle_atom_site_label_2
_geom_angle_atom_site_label_3
_geom_angle
_geom_angle_site_symmetry_1
_geom_angle_site_symmetry_3
O1 Tb1 O4 118.19(17) . .
O1 Tb1 N10 126.07(18) . .
O1W Tb1 O1 73.55(18) . .
O1W Tb1 O2 78.30(19) . .
O1W Tb1 O4 79.04(16) . .
O1W Tb1 O5 129.28(16) . .
O1W Tb1 N8 78.53(18) . .
O1W Tb1 N9 144.8(2) . 2_444
O1W Tb1 N10 131.43(18) . .
O1W Tb1 N12 77.65(19) . .
O2 Tb1 O1 51.90(19) . .
O2 Tb1 O4 68.99(18) . .
O2 Tb1 O5 90.48(19) . .
O2 Tb1 N10 150.18(19) . .
O4 Tb1 N10 113.74(16) . .
O5 Tb1 O1 134.26(18) . .
O5 Tb1 O4 51.15(15) . .
O5 Tb1 N10 72.50(16) . .
N8 Tb1 O1 72.6(2) . .
N8 Tb1 O2 123.9(2) . .
N8 Tb1 O4 150.65(18) . .
N8 Tb1 O5 141.90(19) . .
N8 Tb1 N10 69.40(18) . .
N8 Tb1 N12 85.8(2) . .
N9 Tb1 O1 72.5(2) 2_444 .
N9 Tb1 O2 73.7(2) 2_444 .
N9 Tb1 O4 109.43(19) 2_444 .
N9 Tb1 O5 72.29(19) 2_444 .
N9 Tb1 N8 99.8(2) 2_444 .
N9 Tb1 N10 77.8(2) 2_444 .
N9 Tb1 N12 137.5(2) 2_444 .
N12 Tb1 O1 146.78(19) . .
N12 Tb1 O2 136.37(19) . .
N12 Tb1 O4 71.04(18) . .
N12 Tb1 O5 77.61(18) . .
N12 Tb1 N10 64.84(18) . .
N3 Fe1 N1 89.4(2) . .
N5 Fe1 N1 89.2(2) . .
N5 Fe1 N3 87.6(2) . .
C10 Fe1 N1 91.1(3) . .
C10 Fe1 N3 91.7(3) . .
C10 Fe1 N5 179.3(3) . .
C10 Fe1 C11 87.4(3) . .
C10 Fe1 C12 86.0(3) . .
C11 Fe1 N1 92.8(2) . .
C11 Fe1 N3 177.6(3) . .
C11 Fe1 N5 93.3(3) . .
C12 Fe1 N1 176.0(3) . .
C12 Fe1 N3 93.4(3) . .
C12 Fe1 N5 93.8(3) . .
C12 Fe1 C11 84.3(3) . .
N13 O1 Tb1 94.1(5) . .
Tb1 O1W H1WA 109.1 . .
Tb1 O1W H1WB 109.5 . .
H1WA O1W H1WB 109.5 . .
N13 O2 Tb1 96.1(5) . .
N14 O4 Tb1 95.4(4) . .
N14 O5 Tb1 98.0(4) . .
N2 N1 Fe1 119.4(5) . .
C1 N1 Fe1 133.9(5) . .
C1 N1 N2 106.7(6) . .
N1 N2 B1 118.1(6) . .
C3 N2 N1 108.7(7) . .
C3 N2 B1 133.2(7) . .
N4 N3 Fe1 119.0(4) . .
C6 N3 Fe1 133.3(6) . .
C6 N3 N4 107.7(6) . .
N3 N4 C4 109.3(7) . .
N3 N4 B1 118.7(6) . .
C4 N4 B1 131.9(7) . .
N6 N5 Fe1 118.5(5) . .
C9 N5 Fe1 134.6(5) . .
C9 N5 N6 106.9(6) . .
N5 N6 B1 118.7(6) . .
C7 N6 N5 107.5(6) . .
C7 N6 B1 133.7(7) . .
C11 N8 Tb1 168.3(5) . .
C12 N9 Tb1 165.9(6) . 2_444
C13 N10 Tb1 124.9(5) . .
C17 N10 Tb1 117.1(4) . .
C17 N10 C13 117.6(6) . .
C18 N11 H11 126.3 . .
C18 N11 C19 107.3(6) . .
C19 N11 H11 126.3 . .
C18 N12 Tb1 120.3(4) . .
C18 N12 C20 106.1(6) . .
C20 N12 Tb1 133.5(5) . .
O2 N13 O1 117.9(7) . .
O3 N13 O1 119.8(9) . .
O3 N13 O2 122.2(9) . .
O5 N14 O4 114.4(6) . .
O6 N14 O4 122.4(6) . .
O6 N14 O5 123.1(7) . .
N1 C1 H1 124.9 . .
N1 C1 C2 110.3(7) . .
C2 C1 H1 124.9 . .
C1 C2 H2 127.0 . .
C3 C2 C1 106.0(7) . .
C3 C2 H2 127.0 . .
N2 C3 H3 125.8 . .
C2 C3 N2 108.4(7) . .
C2 C3 H3 125.8 . .
N4 C4 H4 126.5 . .
N4 C4 C5 107.0(8) . .
C5 C4 H4 126.5 . .
C4 C5 H5 126.1 . .
C4 C5 C6 107.8(8) . .
C6 C5 H5 126.1 . .
N3 C6 C5 108.2(9) . .
N3 C6 H6 125.9 . .
C5 C6 H6 125.9 . .
N6 C7 H7 124.9 . .
N6 C7 C8 110.3(8) . .
C8 C7 H7 124.9 . .
C7 C8 H8 127.8 . .
C9 C8 C7 104.5(8) . .
C9 C8 H8 127.8 . .
N5 C9 C8 110.8(7) . .
N5 C9 H9 124.6 . .
C8 C9 H9 124.6 . .
N7 C10 Fe1 179.2(7) . .
N8 C11 Fe1 176.7(6) . .
N9 C12 Fe1 175.3(7) . .
N10 C13 H13 119.0 . .
N10 C13 C14 122.0(7) . .
C14 C13 H13 119.0 . .
C13 C14 H14 120.1 . .
C15 C14 C13 119.7(7) . .
C15 C14 H14 120.1 . .
C14 C15 H15 120.1 . .
C14 C15 C16 119.8(8) . .
C16 C15 H15 120.1 . .
C15 C16 H16 120.7 . .
C15 C16 C17 118.5(8) . .
C17 C16 H16 120.7 . .
N10 C17 C16 122.4(7) . .
N10 C17 C18 114.1(6) . .
C16 C17 C18 123.6(7) . .
N11 C18 C17 125.5(7) . .
N12 C18 N11 111.1(6) . .
N12 C18 C17 123.4(6) . .
N11 C19 H19 127.0 . .
C20 C19 N11 106.0(6) . .
C20 C19 H19 127.0 . .
N12 C20 H20 125.3 . .
C19 C20 N12 109.5(7) . .
C19 C20 H20 125.3 . .
N2 B1 N6 106.7(6) . .
N2 B1 H1A 111.4 . .
N4 B1 N2 108.7(7) . .
N4 B1 N6 107.0(6) . .
N4 B1 H1A 111.4 . .
N6 B1 H1A 111.4 . .
H5WA O5W H5WB 96.9 . .
H5WA O5W H6WB 159.3 . .
H5WB O5W H6WB 75.2 . .
H4WA O4W H4WB 109.5 . .
H2WA O2W H2WB 121.6 . .
H2WA O2W H3WA 60.1 . .
H2WA O2W H3WB 40.1 . .
H2WB O2W H3WA 66.5 . .
H2WB O2W H3WB 96.7 . .
H3WA O2W H3WB 65.1 . .
H2WA O3W H2WB 96.3 . .
H2WA O3W H3WA 61.5 . .
H2WA O3W H3WB 61.1 . .
H2WB O3W H3WA 70.2 . .
H2WB O3W H3WB 150.1 . .
H3WA O3W H3WB 109.5 . .
H5WB O6W H6WA 135.0 . .
H5WB O6W H6WB 74.5 . .
H6WA O6W H6WB 109.5 . .

loop_
_geom_bond_atom_site_label_1
_geom_bond_atom_site_label_2
_geom_bond_distance
_geom_bond_site_symmetry_2
Tb1 O1 2.491(5) .
Tb1 O1W 2.365(5) .
Tb1 O2 2.455(5) .
Tb1 O4 2.515(4) .
Tb1 O5 2.464(5) .
Tb1 N8 2.436(5) .
Tb1 N9 2.432(6) 2_444
Tb1 N10 2.633(6) .
Tb1 N12 2.445(5) .
Fe1 N1 1.971(5) .
Fe1 N3 1.967(6) .
Fe1 N5 1.963(6) .
Fe1 C10 1.912(8) .
Fe1 C11 1.920(7) .
Fe1 C12 1.914(7) .
O1 N13 1.270(9) .
O1W H1WA 0.8500 .
O1W H1WB 0.8500 .
O2 N13 1.257(9) .
O3 N13 1.230(9) .
O4 N14 1.283(7) .
O5 N14 1.274(7) .
O6 N14 1.212(7) .
N1 N2 1.350(8) .
N1 C1 1.323(9) .
N2 C3 1.350(9) .
N2 B1 1.525(11) .
N3 N4 1.351(8) .
N3 C6 1.336(9) .
N4 C4 1.352(9) .
N4 B1 1.516(11) .
N5 N6 1.360(7) .
N5 C9 1.325(9) .
N6 C7 1.322(10) .
N6 B1 1.534(11) .
N7 C10 1.137(10) .
N8 C11 1.139(8) .
N9 Tb1 2.432(6) 2_444
N9 C12 1.141(8) .
N10 C13 1.351(8) .
N10 C17 1.335(9) .
N11 H11 0.8600 .
N11 C18 1.353(9) .
N11 C19 1.373(10) .
N12 C18 1.297(8) .
N12 C20 1.386(8) .
C1 H1 0.9300 .
C1 C2 1.366(10) .
C2 H2 0.9300 .
C2 C3 1.342(12) .
C3 H3 0.9300 .
C4 H4 0.9300 .
C4 C5 1.354(13) .
C5 H5 0.9300 .
C5 C6 1.373(12) .
C6 H6 0.9300 .
C7 H7 0.9300 .
C7 C8 1.360(12) .
C8 H8 0.9300 .
C8 C9 1.351(11) .
C9 H9 0.9300 .
C13 H13 0.9300 .
C13 C14 1.381(10) .
C14 H14 0.9300 .
C14 C15 1.341(11) .
C15 H15 0.9300 .
C15 C16 1.369(11) .
C16 H16 0.9300 .
C16 C17 1.393(10) .
C17 C18 1.462(9) .
C19 H19 0.9300 .
C19 C20 1.346(10) .
C20 H20 0.9300 .
B1 H1A 0.9800 .
O5W H5WA 0.8310 .
O5W H5WB 0.8636 .
O4W H4WA 0.8503 .
O4W H4WB 0.8498 .
O2W H2WA 0.8624 .
O2W H2WB 0.8500 .
O3W H2WB 0.9776 .
O3W H3WA 0.8501 .
O3W H3WB 0.8500 .
O6W H6WA 0.8502 .
O6W H6WB 0.8499 .

loop_
_geom_torsion_atom_site_label_1
_geom_torsion_atom_site_label_2
_geom_torsion_atom_site_label_3
_geom_torsion_atom_site_label_4
_geom_torsion
_geom_torsion_site_symmetry_1
Tb1 O1 N13 O2 -0.6(8) .
Tb1 O1 N13 O3 175.0(8) .
Tb1 O2 N13 O1 0.6(8) .
Tb1 O2 N13 O3 -174.8(9) .
Tb1 O4 N14 O5 9.7(6) .
Tb1 O4 N14 O6 -169.0(6) .
Tb1 O5 N14 O4 -10.0(6) .
Tb1 O5 N14 O6 168.7(6) .
Tb1 N8 C11 Fe1 -9(15) .
Tb1 N9 C12 Fe1 -103(7) 2_444
Tb1 N10 C13 C14 -174.0(5) .
Tb1 N10 C17 C16 174.1(5) .
Tb1 N10 C17 C18 -6.8(7) .
Tb1 N12 C18 N11 177.8(4) .
Tb1 N12 C18 C17 -0.7(8) .
Tb1 N12 C20 C19 -177.2(5) .
Fe1 N1 N2 C3 179.4(5) .
Fe1 N1 N2 B1 -1.4(8) .
Fe1 N1 C1 C2 -179.0(5) .
Fe1 N3 N4 C4 -179.5(5) .
Fe1 N3 N4 B1 -2.3(9) .
Fe1 N3 C6 C5 -179.1(6) .
Fe1 N5 N6 C7 -179.4(5) .
Fe1 N5 N6 B1 1.9(8) .
Fe1 N5 C9 C8 178.4(6) .
O1 Tb1 O2 N13 -0.4(4) .
O1 Tb1 O4 N14 -131.7(4) .
O1 Tb1 O5 N14 99.5(4) .
O1 Tb1 N8 C11 56(3) .
O1 Tb1 N10 C13 34.2(6) .
O1 Tb1 N10 C17 -138.4(4) .
O1 Tb1 N12 C18 116.0(5) .
O1 Tb1 N12 C20 -67.0(8) .
O1W Tb1 O1 N13 88.2(5) .
O1W Tb1 O2 N13 -78.5(5) .
O1W Tb1 O4 N14 163.9(4) .
O1W Tb1 O5 N14 -7.1(5) .
O1W Tb1 N8 C11 132(3) .
O1W Tb1 N10 C13 134.3(5) .
O1W Tb1 N10 C17 -38.3(5) .
O1W Tb1 N12 C18 146.3(5) .
O1W Tb1 N12 C20 -36.7(6) .
O2 Tb1 O1 N13 0.4(4) .
O2 Tb1 O4 N14 -114.6(4) .
O2 Tb1 O5 N14 68.1(4) .
O2 Tb1 N8 C11 65(3) .
O2 Tb1 N10 C13 -40.4(7) .
O2 Tb1 N10 C17 146.9(5) .
O2 Tb1 N12 C18 -155.7(4) .
O2 Tb1 N12 C20 21.2(8) .
O4 Tb1 O1 N13 20.8(5) .
O4 Tb1 O2 N13 -161.1(5) .
O4 Tb1 O5 N14 5.9(4) .
O4 Tb1 N8 C11 173(3) .
O4 Tb1 N10 C13 -129.3(5) .
O4 Tb1 N10 C17 58.1(5) .
O4 Tb1 N12 C18 -131.2(5) .
O4 Tb1 N12 C20 45.8(6) .
O5 Tb1 O1 N13 -41.1(5) .
O5 Tb1 O2 N13 151.3(5) .
O5 Tb1 O4 N14 -5.9(4) .
O5 Tb1 N8 C11 -86(3) .
O5 Tb1 N10 C13 -98.3(5) .
O5 Tb1 N10 C17 89.1(5) .
O5 Tb1 N12 C18 -78.3(5) .
O5 Tb1 N12 C20 98.6(6) .
N1 Fe1 N3 N4 -42.0(6) .
N1 Fe1 N3 C6 137.1(8) .
N1 Fe1 N5 N6 42.9(5) .
N1 Fe1 N5 C9 -137.6(7) .
N1 Fe1 C10 N7 162(60) .
N1 Fe1 C11 N8 -147(12) .
N1 Fe1 C12 N9 -11(10) .
N1 N2 C3 C2 -0.4(9) .
N1 N2 B1 N4 -56.2(8) .
N1 N2 B1 N6 58.9(8) .
N1 C1 C2 C3 0.3(9) .
N2 N1 C1 C2 -0.5(8) .
N3 Fe1 N1 N2 44.0(5) .
N3 Fe1 N1 C1 -137.7(7) .
N3 Fe1 N5 N6 -46.6(5) .
N3 Fe1 N5 C9 132.9(7) .
N3 Fe1 C10 N7 -108(60) .
N3 Fe1 C11 N8 11(17) .
N3 Fe1 C12 N9 124(8) .
N3 N4 C4 C5 -2.0(10) .
N3 N4 B1 N2 58.6(9) .
N3 N4 B1 N6 -56.4(9) .
N4 N3 C6 C5 0.0(10) .
N4 C4 C5 C6 1.9(12) .
N5 Fe1 N1 N2 -43.7(5) .
N5 Fe1 N1 C1 134.7(7) .
N5 Fe1 N3 N4 47.3(5) .
N5 Fe1 N3 C6 -133.7(8) .
N5 Fe1 C10 N7 -87(68) .
N5 Fe1 C11 N8 123(12) .
N5 Fe1 C12 N9 -148(8) .
N5 N6 C7 C8 0.5(9) .
N5 N6 B1 N2 -59.6(8) .
N5 N6 B1 N4 56.7(8) .
N6 N5 C9 C8 -2.1(9) .
N6 C7 C8 C9 -1.7(10) .
N8 Tb1 O1 N13 171.1(5) .
N8 Tb1 O2 N13 -11.1(5) .
N8 Tb1 O4 N14 123.1(5) .
N8 Tb1 O5 N14 -135.9(4) .
N8 Tb1 N10 C13 82.3(5) .
N8 Tb1 N10 C17 -90.3(5) .
N8 Tb1 N12 C18 67.1(5) .
N8 Tb1 N12 C20 -115.9(6) .
N9 Tb1 O1 N13 -82.4(5) 2_444
N9 Tb1 O2 N13 80.0(5) 2_444
N9 Tb1 O4 N14 -51.6(4) 2_444
N9 Tb1 O5 N14 140.8(4) 2_444
N9 Tb1 N8 C11 -12(3) 2_444
N9 Tb1 N10 C13 -23.2(5) 2_444
N9 Tb1 N10 C17 164.1(5) 2_444
N9 Tb1 N12 C18 -32.8(6) 2_444
N9 Tb1 N12 C20 144.1(6) 2_444
N10 Tb1 O1 N13 -142.1(4) .
N10 Tb1 O2 N13 97.5(6) .
N10 Tb1 O4 N14 33.3(4) .
N10 Tb1 O5 N14 -136.8(4) .
N10 Tb1 N8 C11 -85(3) .
N10 Tb1 N12 C18 -2.0(5) .
N10 Tb1 N12 C20 174.9(7) .
N10 C13 C14 C15 0.3(11) .
N10 C17 C18 N11 -172.9(6) .
N10 C17 C18 N12 5.3(9) .
N11 C19 C20 N12 -0.2(9) .
N12 Tb1 O1 N13 119.1(5) .
N12 Tb1 O2 N13 -136.3(5) .
N12 Tb1 O4 N14 83.3(4) .
N12 Tb1 O5 N14 -69.6(4) .
N12 Tb1 N8 C11 -149(3) .
N12 Tb1 N10 C13 177.5(6) .
N12 Tb1 N10 C17 4.9(4) .
C1 N1 N2 C3 0.6(8) .
C1 N1 N2 B1 179.8(6) .
C1 C2 C3 N2 0.1(9) .
C3 N2 B1 N4 122.9(8) .
C3 N2 B1 N6 -122.0(8) .
C4 N4 B1 N2 -124.9(9) .
C4 N4 B1 N6 120.2(9) .
C4 C5 C6 N3 -1.2(12) .
C6 N3 N4 C4 1.2(9) .
C6 N3 N4 B1 178.5(7) .
C7 N6 B1 N2 122.2(9) .
C7 N6 B1 N4 -121.5(9) .
C7 C8 C9 N5 2.3(10) .
C9 N5 N6 C7 0.9(8) .
C9 N5 N6 B1 -177.7(6) .
C10 Fe1 N1 N2 135.7(5) .
C10 Fe1 N1 C1 -46.0(7) .
C10 Fe1 N3 N4 -133.0(6) .
C10 Fe1 N3 C6 46.0(8) .
C10 Fe1 N5 N6 -68(22) .
C10 Fe1 N5 C9 111(21) .
C10 Fe1 C11 N8 -57(12) .
C10 Fe1 C12 N9 32(8) .
C11 Fe1 N1 N2 -136.9(5) .
C11 Fe1 N1 C1 41.5(7) .
C11 Fe1 N3 N4 159(7) .
C11 Fe1 N3 C6 -22(8) .
C11 Fe1 N5 N6 135.6(5) .
C11 Fe1 N5 C9 -44.9(7) .
C11 Fe1 C10 N7 70(60) .
C11 Fe1 C12 N9 -55(8) .
C12 Fe1 N1 N2 179(100) .
C12 Fe1 N1 C1 -3(4) .
C12 Fe1 N3 N4 140.9(6) .
C12 Fe1 N3 C6 -40.1(8) .
C12 Fe1 N5 N6 -139.9(5) .
C12 Fe1 N5 C9 39.7(7) .
C12 Fe1 C10 N7 -15(60) .
C12 Fe1 C11 N8 30(12) .
C13 N10 C17 C16 0.9(9) .
C13 N10 C17 C18 -180.0(6) .
C13 C14 C15 C16 1.4(11) .
C14 C15 C16 C17 -1.8(11) .
C15 C16 C17 N10 0.7(10) .
C15 C16 C17 C18 -178.4(7) .
C16 C17 C18 N11 6.2(11) .
C16 C17 C18 N12 -175.6(6) .
C17 N10 C13 C14 -1.4(10) .
C18 N11 C19 C20 0.2(9) .
C18 N12 C20 C19 0.1(9) .
C19 N11 C18 N12 -0.2(8) .
C19 N11 C18 C17 178.2(7) .
C20 N12 C18 N11 0.1(8) .
C20 N12 C18 C17 -178.4(6) .
B1 N2 C3 C2 -179.5(8) .
B1 N4 C4 C5 -178.7(9) .
B1 N6 C7 C8 178.9(8) .
